data_4311790
loop_
_publ_author_name
'Neil D. Draper'
'Raymond J. Batchelor'
'Pedro M. Aguiar'
'Scott Kroeker'
'Daniel B. Leznoff'

_publ_contact_author_address
; 
Chemistry Department
Simon Fraser University
8888 University Drive
Burnaby, BC
Canada, V5A 1S6
;
_publ_contact_author_email dleznoff@sfu.ca
_publ_contact_author_fax 604-291-3765
_publ_contact_author_name 'D. B. Leznoff'
_publ_contact_author_phone 604-291-4887
_publ_section_title
;
 Factors Affecting the Solid-State Structure and Dimensionality of Mercury
 Cyanide/Chloride Double Salts, and NMR Characterization of Coordination
 Geometries
;
_journal_name_full 'Inorganic Chemistry'
_journal_page_first 6557
_journal_page_last 6567
_journal_paper_doi 10.1021/ic049792e
_journal_volume 43
_journal_year 2004
_chemical_compound_source
;
?
;
_chemical_formula_moiety ' C38 H32 Cl1 Hg1 N3 O1.00 P2 '
_chemical_formula_sum 'C38 H32 Cl Hg N3 O P2'
_chemical_formula_weight 844.67
_chemical_name_systematic
; 
? 
;
_space_group_IT_number 14
_symmetry_cell_setting monoclinic
_symmetry_space_group_name_Hall '-P 2yn'
_symmetry_space_group_name_H-M 'P 1 21/n 1'
_atom_sites_solution_hydrogens geom
_atom_sites_solution_primary direct
_cell_angle_alpha 90
_cell_angle_beta 90.414(17)
_cell_angle_gamma 90
_cell_formula_units_Z 4
_cell_length_a 10.949(2)
_cell_length_b 12.761(3)
_cell_length_c 25.921(6)
_cell_measurement_reflns_used 26
_cell_measurement_temperature 293
_cell_measurement_theta_max 15
_cell_measurement_theta_min 15
_cell_volume 3621.6(14)
_computing_cell_refinement
; 
 NRC DIFRAC 
;
_computing_data_collection
; 
 NRC DIFRAC
;
_computing_data_reduction
; 
 NRC DIFRAC
;
_computing_molecular_graphics
; 
 ORTEP-3 version 1.076 (Farrugia 1997)
 Mercury
;
_computing_publication_material
; 
 CRYSTALS (Watkin et al 2003) 
;
_computing_structure_refinement
; 
 CRYSTALS (Watkin et al 2003) 
;
_computing_structure_solution
; 
 SIR92 (Altomare et al, 1994) 
;
_diffrn_ambient_temperature 293
_diffrn_measured_fraction_theta_full 0.999
_diffrn_measured_fraction_theta_max 0.999
_diffrn_measurement_device_type
; 
Enraf-Nonius CAD4 
;
_diffrn_measurement_method \w/2\q
_diffrn_radiation_monochromator graphite
_diffrn_radiation_type 'Mo K\a'
_diffrn_radiation_wavelength 0.70930
_diffrn_reflns_av_R_equivalents 0.00
_diffrn_reflns_limit_h_max 11
_diffrn_reflns_limit_h_min -11
_diffrn_reflns_limit_k_max 13
_diffrn_reflns_limit_k_min 0
_diffrn_reflns_limit_l_max 27
_diffrn_reflns_limit_l_min 0
_diffrn_reflns_number 5104
_diffrn_reflns_theta_full 22.499
_diffrn_reflns_theta_max 22.499
_diffrn_reflns_theta_min 2.010
_diffrn_standards_decay_% 1.58
_diffrn_standards_interval_count 34
_diffrn_standards_interval_time 150
_diffrn_standards_number 2
_exptl_absorpt_coefficient_mu 4.441
_exptl_absorpt_correction_T_max 0.5756
_exptl_absorpt_correction_T_min 0.4566
_exptl_absorpt_correction_type psi-scan
_exptl_absorpt_process_details
; 
 Azimutal absorption correction (North et al, 1968) 
;
_exptl_crystal_colour ' colorless '
_exptl_crystal_density_diffrn 1.549
_exptl_crystal_description ' block '
_exptl_crystal_F_000 1664
_exptl_crystal_size_max 0.20
_exptl_crystal_size_mid 0.14
_exptl_crystal_size_min 0.11
_refine_diff_density_max 0.65
_refine_diff_density_min -0.39
_refine_ls_extinction_method None
_refine_ls_goodness_of_fit_ref 1.2505
_refine_ls_hydrogen_treatment mixed
_refine_ls_matrix_type full
_refine_ls_number_parameters 235
_refine_ls_number_reflns 2513
_refine_ls_number_restraints 2
_refine_ls_R_factor_all 0.1231
_refine_ls_R_factor_gt 0.0384
_refine_ls_shift/su_max 0.014785
_refine_ls_structure_factor_coef F
_refine_ls_weighting_details
;
 p=P(6)*max(Fo^2^,0) + (1-P(6))Fc^2^ 
 Method = SHELXL 97 (Sheldrick, 1997) 
 W = 1. / [Sigma^2^(F*)+(P(1)p)^2^+P(2)p+P(4)+P(5)Sin(theta) ] 
 P(i) are: 
 0.220E-01 0.00 0.00 0.00 0.00 1.00 
;
_refine_ls_weighting_scheme calc
_refine_ls_wR_factor_all 0.0507
_refine_ls_wR_factor_gt 0.0434
_refine_ls_wR_factor_ref 0.0434
_reflns_limit_h_max 11
_reflns_limit_h_min -11
_reflns_limit_k_max 13
_reflns_limit_k_min 0
_reflns_limit_l_max 27
_reflns_limit_l_min 0
_reflns_number_gt 2513
_reflns_number_total 4753
_reflns_threshold_expression I>2.50u(I)
_cod_data_source_file ic049792esi20040216_065452_2.cif
_cod_data_source_block global
_cod_depositor_comments
;
The following automatic conversions were performed:
'_symmetry_cell_setting' value 'Monoclinic' changed to 'monoclinic'
according to '/home/saulius/struct/CIF-dictionaries/cif_core.dic'
dictionary named 'cif_core.dic' version 2.4.1 from 2010-06-29.

Automatic conversion script
Id: cif_fix_enum 1527 2010-12-29 10:47:43Z saulius 
;
_cod_original_sg_symbol_H-M 'P 1 21/n 1 '
_cod_original_formula_sum ' C38 H32 Cl1 Hg1 N3 O1.00 P2 '
_cod_database_code 4311790

loop_
_symmetry_equiv_pos_as_xyz
x,y,z
-x,-y,-z
-x+1/2,y+1/2,-z+1/2
x+1/2,-y+1/2,z+1/2

loop_
_atom_site_label
_atom_site_type_symbol
_atom_site_fract_x
_atom_site_fract_y
_atom_site_fract_z
_atom_site_U_iso_or_equiv
_atom_site_occupancy
_atom_site_adp_type
_atom_site_refinement_flags_posn
_atom_site_refinement_flags_adp
_atom_site_refinement_flags_occupancy
_atom_site_refinement_disorder_assembly
_atom_site_refinement_disorder_group
_atom_site_attached_hydrogens
Hg1 Hg 1.17139(5) 0.44579(4) 0.991510(19) 0.0570 1.0000 Uani . . . . . .
Cl1 Cl 0.9876(3) 0.5125(2) 0.92864(11) 0.0580 1.0000 Uani . . . . . .
P1 P 1.2478(2) 0.0422(2) 0.82732(10) 0.0356 1.0000 Uani . . . . . .
P2 P 1.0001(2) 0.0513(2) 0.78198(10) 0.0355 1.0000 Uani . . . . . .
N1 N 1.1397(7) 0.0782(6) 0.7912(3) 0.0395 1.0000 Uani . . . . . .
N11 N 1.3544(11) 0.6390(11) 0.9948(5) 0.0849 1.0000 Uani . . . . . .
N12 N 1.1354(13) 0.2006(11) 0.9868(6) 0.1127 1.0000 Uani . . . . . .
C11 C 1.2867(13) 0.5730(11) 0.9946(5) 0.0643 1.0000 Uani . . . . . .
C12 C 1.1434(11) 0.2868(12) 0.9880(6) 0.0666 1.0000 Uani . . . . . .
C1 C 1.2100(9) -0.0550(9) 0.8741(4) 0.041(3) 1.0000 Uiso . . . . . .
C2 C 1.2168(10) -0.1598(8) 0.8616(4) 0.047(3) 1.0000 Uiso . . . . . .
C3 C 1.1735(10) -0.2351(9) 0.8951(4) 0.054(3) 1.0000 Uiso . . . . . .
C4 C 1.1239(12) -0.2066(10) 0.9413(5) 0.067(4) 1.0000 Uiso . . . . . .
C5 C 1.1197(12) -0.1019(11) 0.9554(5) 0.075(4) 1.0000 Uiso . . . . . .
C6 C 1.1597(10) -0.0256(9) 0.9205(4) 0.053(3) 1.0000 Uiso . . . . . .
C7 C 1.3669(9) -0.0124(8) 0.7882(4) 0.036(3) 1.0000 Uiso . . . . . .
C8 C 1.3552(10) -0.0144(8) 0.7358(4) 0.049(3) 1.0000 Uiso . . . . . .
C9 C 1.4486(11) -0.0570(10) 0.7054(5) 0.061(3) 1.0000 Uiso . . . . . .
C10 C 1.5483(12) -0.0950(9) 0.7285(5) 0.066(4) 1.0000 Uiso . . . . . .
C13 C 1.5641(13) -0.0959(10) 0.7809(5) 0.072(4) 1.0000 Uiso . . . . . .
C14 C 1.4705(10) -0.0528(9) 0.8112(4) 0.058(3) 1.0000 Uiso . . . . . .
C15 C 1.3104(9) 0.1545(8) 0.8598(4) 0.034(3) 1.0000 Uiso . . . . . .
C16 C 1.3873(10) 0.1421(9) 0.9018(4) 0.052(3) 1.0000 Uiso . . . . . .
C17 C 1.4402(11) 0.2302(9) 0.9247(5) 0.059(3) 1.0000 Uiso . . . . . .
C18 C 1.4130(11) 0.3272(10) 0.9071(4) 0.056(3) 1.0000 Uiso . . . . . .
C19 C 1.3350(10) 0.3417(9) 0.8665(4) 0.057(3) 1.0000 Uiso . . . . . .
C20 C 1.2816(10) 0.2532(8) 0.8422(4) 0.050(3) 1.0000 Uiso . . . . . .
C21 C 0.9584(9) -0.0830(7) 0.7966(4) 0.037(3) 1.0000 Uiso . . . . . .
C22 C 0.8956(10) -0.1078(9) 0.8402(4) 0.050(3) 1.0000 Uiso . . . . . .
C23 C 0.8730(12) -0.2134(10) 0.8519(5) 0.067(4) 1.0000 Uiso . . . . . .
C24 C 0.9134(12) -0.2893(10) 0.8192(5) 0.067(4) 1.0000 Uiso . . . . . .
C25 C 0.9760(12) -0.2651(10) 0.7773(5) 0.066(4) 1.0000 Uiso . . . . . .
C26 C 1.0010(10) -0.1614(9) 0.7642(4) 0.052(3) 1.0000 Uiso . . . . . .
C27 C 0.9029(10) 0.1340(8) 0.8198(4) 0.041(3) 1.0000 Uiso . . . . . .
C28 C 0.9483(10) 0.1847(8) 0.8627(4) 0.047(3) 1.0000 Uiso . . . . . .
C29 C 0.8721(11) 0.2433(9) 0.8937(4) 0.055(3) 1.0000 Uiso . . . . . .
C30 C 0.7516(11) 0.2524(9) 0.8822(5) 0.058(3) 1.0000 Uiso . . . . . .
C31 C 0.7037(12) 0.2025(9) 0.8397(5) 0.065(4) 1.0000 Uiso . . . . . .
C32 C 0.7797(11) 0.1433(9) 0.8076(5) 0.059(3) 1.0000 Uiso . . . . . .
C33 C 0.9648(9) 0.0720(8) 0.7148(4) 0.037(3) 1.0000 Uiso . . . . . .
C34 C 0.8690(10) 0.0223(8) 0.6908(4) 0.047(3) 1.0000 Uiso . . . . . .
C35 C 0.8441(11) 0.0390(9) 0.6391(4) 0.056(3) 1.0000 Uiso . . . . . .
C36 C 0.9141(11) 0.1041(10) 0.6115(5) 0.062(4) 1.0000 Uiso . . . . . .
C37 C 1.0116(13) 0.1551(11) 0.6346(5) 0.076(4) 1.0000 Uiso . . . . . .
C38 C 1.0368(11) 0.1390(9) 0.6872(4) 0.056(3) 1.0000 Uiso . . . . . .
H2 H 1.2506(10) -0.1799(8) 0.8294(4) 0.086(8) 1.0000 Uiso . . . . . .
H3 H 1.1808(10) -0.3073(9) 0.8867(4) 0.097(8) 1.0000 Uiso . . . . . .
H4 H 1.0922(12) -0.2594(10) 0.9633(5) 0.107(8) 1.0000 Uiso . . . . . .
H5 H 1.0868(12) -0.0831(11) 0.9879(5) 0.114(8) 1.0000 Uiso . . . . . .
H6 H 1.1553(10) 0.0465(9) 0.9294(4) 0.096(8) 1.0000 Uiso . . . . . .
H8 H 1.2835(10) 0.0132(8) 0.7200(4) 0.091(8) 1.0000 Uiso . . . . . .
H9 H 1.4417(11) -0.0588(10) 0.6688(5) 0.107(8) 1.0000 Uiso . . . . . .
H10 H 1.6114(12) -0.1233(9) 0.7077(5) 0.108(8) 1.0000 Uiso . . . . . .
H13 H 1.6365(13) -0.1229(10) 0.7963(5) 0.120(8) 1.0000 Uiso . . . . . .
H14 H 1.4782(10) -0.0532(9) 0.8477(4) 0.101(8) 1.0000 Uiso . . . . . .
H16 H 1.4070(10) 0.0739(9) 0.9139(4) 0.095(8) 1.0000 Uiso . . . . . .
H17 H 1.4927(11) 0.2226(9) 0.9538(5) 0.110(8) 1.0000 Uiso . . . . . .
H18 H 1.4499(11) 0.3867(10) 0.9228(4) 0.097(8) 1.0000 Uiso . . . . . .
H19 H 1.3176(10) 0.4104(9) 0.8543(4) 0.105(8) 1.0000 Uiso . . . . . .
H20 H 1.2262(10) 0.2620(8) 0.8142(4) 0.094(8) 1.0000 Uiso . . . . . .
H22 H 0.8661(10) -0.0531(9) 0.8617(4) 0.089(8) 1.0000 Uiso . . . . . .
H23 H 0.8328(12) -0.2314(10) 0.8830(5) 0.112(8) 1.0000 Uiso . . . . . .
H24 H 0.8943(12) -0.3606(10) 0.8259(5) 0.110(8) 1.0000 Uiso . . . . . .
H25 H 1.0066(12) -0.3198(10) 0.7562(5) 0.115(8) 1.0000 Uiso . . . . . .
H26 H 1.0454(10) -0.1444(9) 0.7339(4) 0.092(8) 1.0000 Uiso . . . . . .
H28 H 1.0324(10) 0.1776(8) 0.8712(4) 0.085(8) 1.0000 Uiso . . . . . .
H29 H 0.9048(11) 0.2781(9) 0.9231(4) 0.095(8) 1.0000 Uiso . . . . . .
H30 H 0.7003(11) 0.2934(9) 0.9037(5) 0.100(8) 1.0000 Uiso . . . . . .
H31 H 0.6190(12) 0.2087(9) 0.8322(5) 0.112(8) 1.0000 Uiso . . . . . .
H32 H 0.7477(11) 0.1088(9) 0.7780(5) 0.104(8) 1.0000 Uiso . . . . . .
H34 H 0.8206(10) -0.0255(8) 0.7099(4) 0.088(8) 1.0000 Uiso . . . . . .
H35 H 0.7748(11) 0.0065(9) 0.6238(4) 0.098(8) 1.0000 Uiso . . . . . .
H36 H 0.8972(11) 0.1147(10) 0.5759(5) 0.104(8) 1.0000 Uiso . . . . . .
H37 H 1.0630(13) 0.1994(11) 0.6148(5) 0.114(8) 1.0000 Uiso . . . . . .
H38 H 1.1027(11) 0.1742(9) 0.7037(4) 0.102(8) 1.0000 Uiso . . . . . .
O1 O 1.3411(16) 0.0457(14) 1.0509(8) 0.164(7) 0.626(14) Uiso . . . . . .
O2 O 1.4516(13) 0.881(3) 0.9577(14) 0.164(7) 0.374(14) Uiso . . . . . .
H40 H 1.2888(16) 0.0829(14) 1.0348(8) 0.197(7) 0.626(14) Uiso . . . . . .
H41 H 1.4275(13) 0.821(3) 0.9670(14) 0.197(7) 0.374(14) Uiso . . . . . .
H1 H 1.4281 0.1213 1.0563 0.197(7) 1.0000 Uiso . . . . . .

loop_
_atom_site_aniso_label
_atom_site_aniso_U_11
_atom_site_aniso_U_22
_atom_site_aniso_U_33
_atom_site_aniso_U_23
_atom_site_aniso_U_13
_atom_site_aniso_U_12
Hg1 0.0629(3) 0.0539(3) 0.0542(3) -0.0056(3) -0.0018(2) -0.0039(4)
Cl1 0.068(2) 0.068(2) 0.0376(16) -0.0046(14) -0.0005(15) 0.0013(17)
P1 0.0312(16) 0.0380(16) 0.0376(15) -0.0024(15) 0.0024(13) -0.0011(15)
P2 0.0331(16) 0.0355(15) 0.0380(15) -0.0024(16) -0.0014(12) -0.0011(17)
N1 0.033(5) 0.039(6) 0.047(5) 0.010(4) -0.006(4) -0.003(4)
N11 0.076(9) 0.095(10) 0.084(9) -0.001(8) 0.002(7) -0.023(8)
N12 0.125(13) 0.060(9) 0.154(13) -0.024(9) 0.057(11) -0.003(9)
C11 0.073(10) 0.070(10) 0.050(8) -0.004(7) -0.008(7) -0.011(9)
C12 0.049(10) 0.058(9) 0.093(10) -0.014(9) 0.026(8) -0.006(8)

loop_
_atom_type_symbol
_atom_type_scat_dispersion_real
_atom_type_scat_dispersion_imag
_atom_type_scat_Cromer_Mann_a1
_atom_type_scat_Cromer_Mann_b1
_atom_type_scat_Cromer_Mann_a2
_atom_type_scat_Cromer_Mann_b2
_atom_type_scat_Cromer_Mann_a3
_atom_type_scat_Cromer_Mann_b3
_atom_type_scat_Cromer_Mann_a4
_atom_type_scat_Cromer_Mann_b4
_atom_type_scat_Cromer_Mann_c
_atom_type_scat_source
'Hg  ' -3.0840 9.2230 20.6809 0.5450 19.0417 8.4484 21.6575 1.5729 5.9676 38.3246 12.6089 International_Tables_Vol_IV_Table_2.2B
'Cl  ' 0.1320 0.1590 11.4604 0.0104 7.1964 1.1662 6.2556 18.5194 1.6455 47.7784 -9.5574 International_Tables_Vol_IV_Table_2.2B
'P   ' 0.0900 0.0950 6.4345 1.9067 4.1791 27.1570 1.7800 0.5260 1.4908 68.1646 1.1149 International_Tables_Vol_IV_Table_2.2B
'N   ' 0.0040 0.0030 12.2126 0.0057 3.1322 9.8933 2.0125 28.9975 1.1663 0.5826 -11.5290 International_Tables_Vol_IV_Table_2.2B
'C   ' 0.0020 0.0020 2.3100 20.8439 1.0200 10.2075 1.5886 0.5687 0.8650 51.6512 0.2156 International_Tables_Vol_IV_Table_2.2B
'H   ' 0.0000 0.0000 0.4930 10.5109 0.3229 26.1257 0.1402 3.1424 0.0408 57.7998 0.0030 International_Tables_Vol_IV_Table_2.2B
'O   ' 0.0080 0.0060 3.0485 13.2771 2.2868 5.7011 1.5463 0.3239 0.8670 32.9089 0.2508 International_Tables_Vol_IV_Table_2.2B

loop_
_geom_angle_atom_site_label_1
_geom_angle_site_symmetry_1
_geom_angle_atom_site_label_2
_geom_angle_site_symmetry_2
_geom_angle_atom_site_label_3
_geom_angle_site_symmetry_3
_geom_angle
_geom_angle_publ_flag
C12 . Hg1 . C11 . 150.7(5) yes
C12 . Hg1 . Cl1 . 100.0(4) yes
C11 . Hg1 . Cl1 . 103.2(4) yes
C12 . Hg1 . Cl1 2_767 97.4(3) yes
C11 . Hg1 . Cl1 2_767 102.0(4) yes
Cl1 . Hg1 . Cl1 2_767 85.48(9) yes
Hg1 2_767 Cl1 . Hg1 . 94.52(9) yes
C15 . P1 . C7 . 107.3(5) yes
C15 . P1 . C1 . 109.0(5) yes
C7 . P1 . C1 . 106.7(5) yes
C15 . P1 . N1 . 109.2(4) yes
C7 . P1 . N1 . 108.9(5) yes
C1 . P1 . N1 . 115.5(5) yes
C33 . P2 . C27 . 108.6(5) yes
C33 . P2 . C21 . 106.7(5) yes
C27 . P2 . C21 . 106.9(5) yes
C33 . P2 . N1 . 108.3(4) yes
C27 . P2 . N1 . 111.4(5) yes
C21 . P2 . N1 . 114.7(5) yes
P1 . N1 . P2 . 138.5(5) yes
N11 . C11 . Hg1 . 175.9(13) yes
N12 . C12 . Hg1 . 175.9(14) yes
C6 . C1 . C2 . 119.5(10) yes
C6 . C1 . P1 . 120.0(9) yes
C2 . C1 . P1 . 120.0(8) yes
H2 . C2 . C3 . 120.1(7) no
H2 . C2 . C1 . 119.4(6) no
C3 . C2 . C1 . 120.4(10) yes
H3 . C3 . C4 . 119.6(7) no
H3 . C3 . C2 . 120.0(7) no
C4 . C3 . C2 . 120.4(11) yes
H4 . C4 . C5 . 120.9(8) no
H4 . C4 . C3 . 119.1(7) no
C5 . C4 . C3 . 120.0(13) yes
H5 . C5 . C6 . 121.3(7) no
H5 . C5 . C4 . 119.4(8) no
C6 . C5 . C4 . 119.3(12) yes
H6 . C6 . C1 . 119.8(7) no
H6 . C6 . C5 . 119.9(7) no
C1 . C6 . C5 . 120.2(11) yes
C14 . C7 . C8 . 119.7(10) yes
C14 . C7 . P1 . 120.0(8) yes
C8 . C7 . P1 . 120.3(8) yes
H8 . C8 . C9 . 120.2(7) no
H8 . C8 . C7 . 119.7(7) no
C9 . C8 . C7 . 120.1(11) yes
H9 . C9 . C10 . 119.9(8) no
H9 . C9 . C8 . 121.0(7) no
C10 . C9 . C8 . 119.0(12) yes
H10 . C10 . C13 . 118.2(8) no
H10 . C10 . C9 . 118.6(8) no
C13 . C10 . C9 . 123.2(13) yes
H13 . C13 . C14 . 121.0(7) no
H13 . C13 . C10 . 121.3(8) no
C14 . C13 . C10 . 117.6(13) yes
H14 . C14 . C7 . 120.0(6) no
H14 . C14 . C13 . 119.6(7) no
C7 . C14 . C13 . 120.4(11) yes
C20 . C15 . C16 . 120.2(10) yes
C20 . C15 . P1 . 119.4(8) yes
C16 . C15 . P1 . 120.4(8) yes
H16 . C16 . C17 . 120.3(7) no
H16 . C16 . C15 . 120.1(6) no
C17 . C16 . C15 . 119.5(11) yes
H17 . C17 . C18 . 119.5(7) no
H17 . C17 . C16 . 120.2(7) no
C18 . C17 . C16 . 120.2(12) yes
H18 . C18 . C19 . 119.0(7) no
H18 . C18 . C17 . 119.6(8) no
C19 . C18 . C17 . 121.4(12) yes
H19 . C19 . C20 . 120.5(7) no
H19 . C19 . C18 . 120.3(7) no
C20 . C19 . C18 . 119.2(11) yes
H20 . C20 . C15 . 120.3(6) no
H20 . C20 . C19 . 120.3(7) no
C15 . C20 . C19 . 119.4(10) yes
C26 . C21 . C22 . 120.5(10) yes
C26 . C21 . P2 . 117.9(8) yes
C22 . C21 . P2 . 121.4(8) yes
H22 . C22 . C23 . 121.2(7) no
H22 . C22 . C21 . 119.3(6) no
C23 . C22 . C21 . 119.4(11) yes
H23 . C23 . C24 . 120.8(8) no
H23 . C23 . C22 . 119.8(7) no
C24 . C23 . C22 . 119.4(12) yes
H24 . C24 . C25 . 119.4(8) no
H24 . C24 . C23 . 119.5(8) no
C25 . C24 . C23 . 121.1(13) yes
H25 . C25 . C26 . 119.1(7) no
H25 . C25 . C24 . 119.2(8) no
C26 . C25 . C24 . 121.7(12) yes
H26 . C26 . C21 . 120.7(6) no
H26 . C26 . C25 . 121.4(7) no
C21 . C26 . C25 . 117.9(10) yes
C32 . C27 . C28 . 119.3(10) yes
C32 . C27 . P2 . 120.3(9) yes
C28 . C27 . P2 . 120.4(8) yes
H28 . C28 . C29 . 120.4(7) no
H28 . C28 . C27 . 119.1(7) no
C29 . C28 . C27 . 120.5(11) yes
H29 . C29 . C30 . 119.7(7) no
H29 . C29 . C28 . 119.6(7) no
C30 . C29 . C28 . 120.7(11) yes
H30 . C30 . C31 . 120.0(8) no
H30 . C30 . C29 . 119.9(7) no
C31 . C30 . C29 . 120.1(12) yes
H31 . C31 . C32 . 120.4(8) no
H31 . C31 . C30 . 119.5(8) no
C32 . C31 . C30 . 120.1(12) yes
H32 . C32 . C27 . 119.8(7) no
H32 . C32 . C31 . 120.8(8) no
C27 . C32 . C31 . 119.3(12) yes
C38 . C33 . C34 . 119.6(10) yes
C38 . C33 . P2 . 118.5(8) yes
C34 . C33 . P2 . 121.9(8) yes
H34 . C34 . C35 . 120.0(7) no
H34 . C34 . C33 . 119.2(6) no
C35 . C34 . C33 . 120.8(10) yes
H35 . C35 . C36 . 120.4(8) no
H35 . C35 . C34 . 119.2(7) no
C36 . C35 . C34 . 120.3(12) yes
H36 . C36 . C37 . 119.8(8) no
H36 . C36 . C35 . 120.0(8) no
C37 . C36 . C35 . 120.3(13) yes
H37 . C37 . C38 . 119.8(8) no
H37 . C37 . C36 . 120.4(8) no
C38 . C37 . C36 . 119.8(13) yes
H38 . C38 . C33 . 119.9(7) no
H38 . C38 . C37 . 120.8(8) no
C33 . C38 . C37 . 119.3(11) yes
H1 . O1 . H40 . 97.109 no
H41 . O2 . H1 2_867 110.965 no
O2 2_867 H1 . O1 . 129.074 no

loop_
_geom_bond_atom_site_label_1
_geom_bond_site_symmetry_1
_geom_bond_atom_site_label_2
_geom_bond_site_symmetry_2
_geom_bond_distance
_geom_bond_publ_flag
Hg1 . C12 . 2.054(15) yes
Hg1 . C11 . 2.058(16) yes
Hg1 . Cl1 . 2.717(3) yes
Hg1 . Cl1 2_767 2.766(3) yes
P1 . C15 . 1.796(10) yes
P1 . C7 . 1.798(10) yes
P1 . C1 . 1.785(11) yes
P1 . N1 . 1.572(8) yes
P2 . C33 . 1.802(10) yes
P2 . C27 . 1.796(10) yes
P2 . C21 . 1.814(10) yes
P2 . N1 . 1.583(8) yes
N11 . C11 . 1.121(14) yes
N12 . C12 . 1.104(15) yes
C1 . C6 . 1.377(13) yes
C1 . C2 . 1.379(14) yes
C2 . H2 . 0.9500(2) no
C2 . C3 . 1.382(14) yes
C3 . H3 . 0.9500(2) no
C3 . C4 . 1.368(15) yes
C4 . H4 . 0.95000(15) no
C4 . C5 . 1.385(17) yes
C5 . H5 . 0.9500(2) no
C5 . C6 . 1.401(15) yes
C6 . H6 . 0.9500(2) no
C7 . C14 . 1.377(14) yes
C7 . C8 . 1.365(14) yes
C8 . H8 . 0.95000(16) no
C8 . C9 . 1.406(14) yes
C9 . H9 . 0.9500(2) no
C9 . C10 . 1.333(16) yes
C10 . H10 . 0.94999(17) no
C10 . C13 . 1.368(16) yes
C13 . H13 . 0.95000(16) no
C13 . C14 . 1.408(15) yes
C14 . H14 . 0.9500(2) no
C15 . C20 . 1.375(13) yes
C15 . C16 . 1.380(14) yes
C16 . H16 . 0.95000(19) no
C16 . C17 . 1.396(15) yes
C17 . H17 . 0.9500(2) no
C17 . C18 . 1.352(15) yes
C18 . H18 . 0.95001(16) no
C18 . C19 . 1.363(15) yes
C19 . H19 . 0.95001(19) no
C19 . C20 . 1.416(15) yes
C20 . H20 . 0.9500(2) no
C21 . C26 . 1.389(14) yes
C21 . C22 . 1.366(13) yes
C22 . H22 . 0.95000(15) no
C22 . C23 . 1.404(15) yes
C23 . H23 . 0.9500(2) no
C23 . C24 . 1.363(16) yes
C24 . H24 . 0.9500(2) no
C24 . C25 . 1.323(15) yes
C25 . H25 . 0.94999(15) no
C25 . C26 . 1.394(16) yes
C26 . H26 . 0.9500(2) no
C27 . C32 . 1.388(15) yes
C27 . C28 . 1.376(14) yes
C28 . H28 . 0.95000(18) no
C28 . C29 . 1.382(14) yes
C29 . H29 . 0.95000(17) no
C29 . C30 . 1.355(15) yes
C30 . H30 . 0.95001(15) no
C30 . C31 . 1.373(16) yes
C31 . H31 . 0.95000(18) no
C31 . C32 . 1.402(15) yes
C32 . H32 . 0.94999(17) no
C33 . C38 . 1.367(13) yes
C33 . C34 . 1.372(14) yes
C34 . H34 . 0.95001(15) no
C34 . C35 . 1.382(14) yes
C35 . H35 . 0.95001(16) no
C35 . C36 . 1.339(15) yes
C36 . H36 . 0.9500(2) no
C36 . C37 . 1.383(16) yes
C37 . H37 . 0.95001(15) no
C37 . C38 . 1.405(16) yes
C38 . H38 . 0.95000(15) no
O1 . H1 . 1.361 no
O1 . H40 . 0.85000(13) no
O2 . H41 . 0.85000(17) no
O2 . H1 2_867 1.369 no
